data_2011514
loop_
_publ_author_name
'Naotake Nakamura'
'Kenjiro Uno'
'Yoshihiro Ogawa'

_publ_section_title
;
 1,21-Henicosanediol
;
_journal_issue 11
_journal_name_full 'Acta Crystallographica Section C'
_journal_page_first 1389
_journal_page_last 1390
_journal_paper_doi 10.1107/S0108270100011288
_journal_volume 56
_journal_year 2000
_chemical_formula_moiety 'C21 H44 O2'
_chemical_formula_sum 'C21 H44 O2'
_chemical_formula_weight 328.58
_chemical_name_common 1,21-Henicosanediol
_space_group_IT_number 19
_symmetry_cell_setting orthorhombic
_symmetry_space_group_name_Hall 'P 2ac 2ab'
_symmetry_space_group_name_H-M 'P 21 21 21'
_audit_creation_method 'from TEXRAY.INF file'
_cell_angle_alpha 90
_cell_angle_beta 90
_cell_angle_gamma 90
_cell_formula_units_Z 4
_cell_length_a 7.247(4)
_cell_length_b 57.940(3)
_cell_length_c 5.048(4)
_cell_measurement_reflns_used 24
_cell_measurement_temperature 296(2)
_cell_measurement_theta_max 13.9
_cell_measurement_theta_min 9.2
_cell_volume 2120(2)
_computing_data_collection
;MSC/AFC Diffractometer Control Software (Molecular Structure Corporation,
 1992)
;
_computing_data_reduction 'TEXSAN (Molecular Structure Corporation, 1995)'
_computing_molecular_graphics 'ORTEPII (Johnson, 1976)'
_computing_publication_material TEXSAN
_computing_structure_refinement TEXSAN
_computing_structure_solution 'SAPI91 (Fan, 1991)'
_diffrn_ambient_temperature 296(2)
_diffrn_measurement_device 'Rigaku AFC-5R'
_diffrn_measurement_method \w
_diffrn_radiation_monochromator graphite
_diffrn_radiation_source 'Rigaku rotating anode'
_diffrn_radiation_type 'Cu K\a'
_diffrn_radiation_wavelength 1.5418
_diffrn_reflns_av_R_equivalents .022
_diffrn_reflns_av_sigmaI/netI .037
_diffrn_reflns_limit_h_max 8
_diffrn_reflns_limit_h_min -2
_diffrn_reflns_limit_k_max 70
_diffrn_reflns_limit_k_min 0
_diffrn_reflns_limit_l_max 6
_diffrn_reflns_limit_l_min -1
_diffrn_reflns_number 3723
_diffrn_reflns_reduction_process 'Lp corrections applied'
_diffrn_reflns_theta_max 70.57
_diffrn_reflns_theta_min 3.05
_diffrn_standards_decay_% 4
_diffrn_standards_interval_count 150
_diffrn_standards_number 3
_exptl_absorpt_coefficient_mu .477
_exptl_absorpt_correction_T_max .999
_exptl_absorpt_correction_T_min .825
_exptl_absorpt_correction_type '\y scans'
_exptl_absorpt_process_details '(North et al., 1968)'
_exptl_crystal_colour colourless
_exptl_crystal_density_diffrn 1.029
_exptl_crystal_density_meas ?
_exptl_crystal_description plate
_exptl_crystal_F_000 744
_exptl_crystal_size_max .50
_exptl_crystal_size_mid .50
_exptl_crystal_size_min .05
_refine_diff_density_max .11
_refine_diff_density_min -.22
_refine_ls_extinction_method none
_refine_ls_goodness_of_fit_all 1.670
_refine_ls_goodness_of_fit_ref 1.896
_refine_ls_hydrogen_treatment constr
_refine_ls_matrix_type full
_refine_ls_number_constraints 0
_refine_ls_number_parameters 208
_refine_ls_number_reflns 1583
_refine_ls_number_restraints 0
_refine_ls_R_factor_all .076
_refine_ls_R_factor_gt .051
_refine_ls_shift/esd_mean .000
_refine_ls_shift/su_max <0.001
_refine_ls_structure_factor_coef F
_refine_ls_weighting_details 'w = 1/[\s^2^(Fo) + 0.00106|Fo|^2^]'
_refine_ls_weighting_scheme calc
_refine_ls_wR_factor_all .090
_refine_ls_wR_factor_ref .083
_reflns_number_gt 1583
_reflns_number_total 2355
_reflns_threshold_expression I>2\s(I)
_cod_data_source_file gg1020.cif
_cod_data_source_block I
_cod_depositor_comments
;
The following automatic conversions were performed:

'_exptl_crystal_density_meas' value 'not measured' was changed to '?'
- the value is perceived as not measured.

Automatic conversion script
Id: cif_fix_values 3008 2015-01-20 13:52:24Z robertas 
;
_cod_original_cell_volume 2119.0(10)
_cod_database_code 2011514
_cod_database_fobs_code 2011514

loop_
_symmetry_equiv_pos_as_xyz
x,y,z
1/2-x,-y,1/2+z
1/2+x,1/2-y,-z
-x,1/2+y,1/2-z

loop_
_atom_site_aniso_label
_atom_site_aniso_U_11
_atom_site_aniso_U_22
_atom_site_aniso_U_33
_atom_site_aniso_U_12
_atom_site_aniso_U_13
_atom_site_aniso_U_23
O1 .110(2) .0454(8) .0680(10) .0050(10) .005(2) .0058(9)
O2 .114(2) .0375(8) .099(2) -.0020(10) -.026(2) .0017(9)
C1 .138(4) .0420(10) .070(2) .002(2) .012(2) -.0080(10)
C2 .113(3) .0460(10) .0560(10) -.005(2) -.004(2) -.0020(10)
C3 .080(2) .0400(10) .0590(10) -.0010(10) .001(2) .0000(10)
C4 .077(2) .0420(10) .0560(10) .0000(10) -.003(2) .0030(10)
C5 .064(2) .0400(10) .0610(10) -.0010(10) .000(2) .0010(10)
C6 .068(2) .0410(10) .0590(10) .0000(10) -.001(2) .0030(10)
C7 .067(2) .0390(10) .0600(10) -.0020(10) .000(2) .0010(10)
C8 .065(2) .0400(10) .0600(10) .0010(10) -.003(2) .0030(10)
C9 .062(2) .0390(10) .0600(10) -.0020(10) -.002(2) .0020(10)
C10 .068(2) .0390(10) .0610(10) .0010(10) -.002(2) .0020(10)
C11 .064(2) .0390(10) .0610(10) -.0020(10) -.002(2) .0010(10)
C12 .064(2) .0380(10) .0600(10) .0010(10) -.003(2) .0010(10)
C13 .065(2) .0400(10) .0610(10) -.0020(10) -.001(2) .0010(10)
C14 .065(2) .0380(10) .0600(10) .0000(10) .000(2) .0010(10)
C15 .066(2) .0390(10) .0610(10) -.0010(10) -.002(2) -.0010(10)
C16 .064(2) .0400(10) .060(2) .0010(10) -.002(2) -.0020(10)
C17 .067(2) .0400(10) .0600(10) .0000(10) -.003(2) -.0030(10)
C18 .069(2) .0390(10) .0610(10) .0030(10) -.003(2) -.0010(10)
C19 .069(2) .0410(10) .062(2) .0000(10) -.003(2) -.0030(10)
C20 .073(2) .0400(10) .067(2) .0010(10) -.002(2) -.0010(10)
C21 .082(3) .0390(10) .075(2) .0020(10) -.001(2) .0000(10)

loop_
_atom_site_label
_atom_site_fract_x
_atom_site_fract_y
_atom_site_fract_z
_atom_site_U_iso_or_equiv
_atom_site_thermal_displace_type
_atom_site_calc_flag
_atom_site_calc_attached_atom
_atom_site_refinement_flags
_atom_site_occupancy
O1 -1.0589(4) -.23208(3) -.6415(4) .0747(6) Uani d . . 1.00
O2 -1.0627(4) .22760(3) -1.0705(5) .0836(7) Uani d . . 1.00
C1 -.9982(6) -.22978(4) -.9085(7) .0830(10) Uani d . . 1.00
C2 -1.0545(6) -.20709(4) -1.0268(6) .0715(9) Uani d . . 1.00
C3 -.9661(5) -.18604(4) -.8983(6) .0595(8) Uani d . . 1.00
C4 -1.0384(5) -.16364(4) -1.0119(6) .0584(8) Uani d . . 1.00
C5 -.9575(5) -.14210(4) -.8880(6) .0549(7) Uani d . . 1.00
C6 -1.0361(5) -.11986(4) -.9999(6) .0559(8) Uani d . . 1.00
C7 -.9568(5) -.09813(4) -.8779(6) .0553(7) Uani d . . 1.00
C8 -1.0377(5) -.07600(4) -.9907(6) .0550(7) Uani d . . 1.00
C9 -.9586(4) -.05416(4) -.8718(6) .0537(7) Uani d . . 1.00
C10 -1.0396(5) -.03217(4) -.9865(6) .0558(7) Uani d . . 1.00
C11 -.9597(4) -.01026(4) -.8692(6) .0546(7) Uani d . . 1.00
C12 -1.0395(4) .01170(4) -.9854(6) .0541(7) Uani d . . 1.00
C13 -.9600(4) .03370(4) -.8694(6) .0550(7) Uani d . . 1.00
C14 -1.0403(5) .05562(4) -.9876(6) .0548(7) Uani d . . 1.00
C15 -.9608(5) .07764(4) -.8736(6) .0555(7) Uani d . . 1.00
C16 -1.0401(5) .09944(4) -.9947(6) .0545(7) Uani d . . 1.00
C17 -.9596(5) .12167(4) -.8839(6) .0556(7) Uani d . . 1.00
C18 -1.0404(5) .14326(4) -1.0082(6) .0564(7) Uani d . . 1.00
C19 -.9612(5) .16574(4) -.9042(6) .0574(8) Uani d . . 1.00
C20 -1.0465(5) .18680(4) -1.0349(6) .0598(8) Uani d . . 1.00
C21 -.9723(5) .20936(4) -.9359(6) .0653(9) Uani d . . 1.00
H1A -.8715 -.2311 -.9209 .0903 Uiso calc C1. . 1.00
H1B -1.0560 -.2417 -1.0173 .0903 Uiso calc C1. . 1.00
H1O -1.1937 -.2308 -.6318 .0898 Uiso calc O1. . 1.00
H2A -1.0255 -.2070 -1.2098 .0847 Uiso calc C2. . 1.00
H2B -1.1875 -.2056 -1.0095 .0847 Uiso calc C2. . 1.00
H2O -1.0137 .2420 -1.0100 .0948 Uiso calc O2. . 1.00
H3A -.9945 -.1862 -.7134 .0679 Uiso calc C3. . 1.00
H3B -.8387 -.1867 -.9240 .0679 Uiso calc C3. . 1.00
H4A -1.0101 -.1634 -1.1957 .0701 Uiso calc C4. . 1.00
H4B -1.1693 -.1633 -.9902 .0701 Uiso calc C4. . 1.00
H5A -.9851 -.1424 -.7020 .0648 Uiso calc C5. . 1.00
H5B -.8296 -.1420 -.9131 .0648 Uiso calc C5. . 1.00
H6A -1.0114 -.1196 -1.1843 .0675 Uiso calc C6. . 1.00
H6B -1.1669 -.1199 -.9732 .0675 Uiso calc C6. . 1.00
H7A -.9847 -.0984 -.6920 .0650 Uiso calc C7. . 1.00
H7B -.8291 -.0980 -.9031 .0650 Uiso calc C7. . 1.00
H8A -1.0115 -.0758 -1.1750 .0648 Uiso calc C8. . 1.00
H8B -1.1667 -.0761 -.9634 .0648 Uiso calc C8. . 1.00
H9A -.9861 -.0542 -.6867 .0631 Uiso calc C9. . 1.00
H9B -.8310 -.0539 -.8985 .0631 Uiso calc C9. . 1.00
H10A -1.0156 -.0320 -1.1708 .0658 Uiso calc C10. . 1.00
H10B -1.1689 -.0321 -.9565 .0658 Uiso calc C10. . 1.00
H11A -.9855 -.0101 -.6835 .0644 Uiso calc C11. . 1.00
H11B -.8311 -.0102 -.8962 .0644 Uiso calc C11. . 1.00
H12A -1.0141 .0117 -1.1698 .0628 Uiso calc C12. . 1.00
H12B -1.1682 .0117 -.9566 .0628 Uiso calc C12. . 1.00
H13A -.9843 .0338 -.6832 .0658 Uiso calc C13. . 1.00
H13B -.8302 .0337 -.8965 .0658 Uiso calc C13. . 1.00
H14A -1.0151 .0555 -1.1716 .0639 Uiso calc C14. . 1.00
H14B -1.1684 .0556 -.9573 .0639 Uiso calc C14. . 1.00
H15A -.9851 .0780 -.6874 .0663 Uiso calc C15. . 1.00
H15B -.8304 .0777 -.8998 .0663 Uiso calc C15. . 1.00
H16A -1.0151 .0991 -1.1790 .0642 Uiso calc C16. . 1.00
H16B -1.1683 .0996 -.9644 .0642 Uiso calc C16. . 1.00
H17A -.9824 .1223 -.6969 .0666 Uiso calc C17. . 1.00
H17B -.8287 .1218 -.9107 .0666 Uiso calc C17. . 1.00
H18A -1.0158 .1426 -1.1934 .0654 Uiso calc C18. . 1.00
H18B -1.1685 .1433 -.9783 .0654 Uiso calc C18. . 1.00
H19A -.9837 .1666 -.7168 .0704 Uiso calc C19. . 1.00
H19B -.8309 .1660 -.9318 .0704 Uiso calc C19. . 1.00
H20A -1.0242 .1857 -1.2213 .0706 Uiso calc C20. . 1.00
H20B -1.1756 .1865 -1.0043 .0706 Uiso calc C20. . 1.00
H21A -.8405 .2101 -.9723 .0802 Uiso calc C21. . 1.00
H21B -.9891 .2107 -.7512 .0802 Uiso calc C21. . 1.00

loop_
_atom_type_symbol
_atom_type_scat_dispersion_real
_atom_type_scat_dispersion_imag
_atom_type_scat_source
C .018 .009 'International Tables Vol C Tables 4.2.6.8 and 6.1.1.4'
H .000 .000 'International Tables Vol C Tables 4.2.6.8 and 6.1.1.4'
O .049 .032 'International Tables Vol C Tables 4.2.6.8 and 6.1.1.4'

loop_
_geom_angle_atom_site_label_1
_geom_angle_atom_site_label_2
_geom_angle_atom_site_label_3
_geom_angle_site_symmetry_1
_geom_angle_site_symmetry_2
_geom_angle_site_symmetry_3
_geom_angle
_geom_angle_publ_flag
O1 C1 C2 1_555 1_555 1_555 112.0(3) yes
C1 C2 C3 1_555 1_555 1_555 114.7(3) yes
C2 C3 C4 1_555 1_555 1_555 112.3(3) yes
C3 C4 C5 1_555 1_555 1_555 114.6(3) yes
C4 C5 C6 1_555 1_555 1_555 113.6(3) yes
C5 C6 C7 1_555 1_555 1_555 114.3(3) yes
C6 C7 C8 1_555 1_555 1_555 113.7(3) yes
C7 C8 C9 1_555 1_555 1_555 114.2(3) yes
C8 C9 C10 1_555 1_555 1_555 113.8(3) yes
C9 C10 C11 1_555 1_555 1_555 113.9(2) yes
C10 C11 C12 1_555 1_555 1_555 113.9(2) yes
C11 C12 C13 1_555 1_555 1_555 114.2(2) yes
C12 C13 C14 1_555 1_555 1_555 113.9(2) yes
C13 C14 C15 1_555 1_555 1_555 114.2(3) yes
C14 C15 C16 1_555 1_555 1_555 113.9(3) yes
C15 C16 C17 1_555 1_555 1_555 114.3(3) yes
C16 C17 C18 1_555 1_555 1_555 113.5(3) yes
C17 C18 C19 1_555 1_555 1_555 114.8(3) yes
C18 C19 C20 1_555 1_555 1_555 112.7(3) yes
C19 C20 C21 1_555 1_555 1_555 114.2(3) yes
O2 C21 C20 1_555 1_555 1_555 108.9(3) yes

loop_
_geom_bond_atom_site_label_1
_geom_bond_atom_site_label_2
_geom_bond_site_symmetry_1
_geom_bond_site_symmetry_2
_geom_bond_distance
_geom_bond_publ_flag
O1 C1 1_555 1_555 1.424(4) yes
O2 C21 1_555 1_555 1.417(3) yes
C1 C2 1_555 1_555 1.501(4) yes
C2 C3 1_555 1_555 1.523(4) yes
C3 C4 1_555 1_555 1.513(3) yes
C4 C5 1_555 1_555 1.514(4) yes
C5 C6 1_555 1_555 1.518(3) yes
C6 C7 1_555 1_555 1.515(3) yes
C7 C8 1_555 1_555 1.521(3) yes
C8 C9 1_555 1_555 1.513(3) yes
C9 C10 1_555 1_555 1.518(3) yes
C10 C11 1_555 1_555 1.516(4) yes
C11 C12 1_555 1_555 1.516(3) yes
C12 C13 1_555 1_555 1.516(3) yes
C13 C14 1_555 1_555 1.519(3) yes
C14 C15 1_555 1_555 1.513(3) yes
C15 C16 1_555 1_555 1.516(3) yes
C16 C17 1_555 1_555 1.520(3) yes
C17 C18 1_555 1_555 1.517(3) yes
C18 C19 1_555 1_555 1.517(3) yes
C19 C20 1_555 1_555 1.519(4) yes
C20 C21 1_555 1_555 1.499(3) yes

loop_
_geom_torsion_atom_site_label_1
_geom_torsion_atom_site_label_2
_geom_torsion_atom_site_label_3
_geom_torsion_atom_site_label_4
_geom_torsion_site_symmetry_1
_geom_torsion_site_symmetry_2
_geom_torsion_site_symmetry_3
_geom_torsion_site_symmetry_4
_geom_torsion
_geom_torsion_publ_flag
O1 C1 C2 C3 1_555 1_555 1_555 1_555 65.1(5) yes
O2 C21 C20 C19 1_555 1_555 1_555 1_555 -179.6(3) yes
